data_4328793
loop_
_publ_author_name
'Baofei Pan'
'Zhequan Xu'
'Mark W. Bezpalko'
'Bruce M. Foxman'
'Christine M. Thomas'

_publ_section_title
;
 N-Heterocyclic Phosphenium Ligands as Sterically and
 Electronically-Tunable Isolobal Analogues of Nitrosyls
;
_journal_name_full 'Inorganic Chemistry'
_journal_page_first 4170
_journal_page_last 4179
_journal_paper_doi 10.1021/ic202581v
_journal_volume 51
_journal_year 2012
_chemical_formula_moiety 'C38 H32 F6 N2 P4 Pd1'
_chemical_formula_sum 'C38 H32 F6 N2 P4 Pd'
_chemical_formula_weight 860.97
_space_group_IT_number 15
_symmetry_cell_setting monoclinic
_symmetry_space_group_name_Hall '-C 2yc'
_symmetry_space_group_name_H-M 'C 1 2/c 1'
_atom_sites_solution_hydrogens difmap
_atom_sites_solution_primary direct
_audit_creation_date 11-07-14
_audit_creation_method CRYSTALS_ver_14.23
_cell_angle_alpha 90
_cell_angle_beta 92.055(3)
_cell_angle_gamma 90
_cell_formula_units_Z 8
_cell_length_a 18.1496(11)
_cell_length_b 19.5083(12)
_cell_length_c 19.5087(13)
_cell_measurement_reflns_used 9981
_cell_measurement_temperature 120
_cell_measurement_theta_max 29
_cell_measurement_theta_min 2
_cell_volume 6903.0(8)
_computing_cell_refinement 'Apex2 (Bruker AXS, 2006)'
_computing_data_collection 'Apex2 (Bruker AXS, 2006)'
_computing_data_reduction 'Apex2 (Bruker AXS, 2006)'
_computing_molecular_graphics 'CAMERON (Watkin et al., 1996)'
_computing_publication_material 'CRYSTALS (Betteridge et al., 2003)'
_computing_structure_refinement 'CRYSTALS (Betteridge et al., 2003)'
_computing_structure_solution 'SIR92 (Altomare et al., 1994)'
_diffrn_ambient_temperature 120
_diffrn_measured_fraction_theta_full 0.999
_diffrn_measured_fraction_theta_max 0.991
_diffrn_measurement_device Area
_diffrn_measurement_device_type 'Bruker Kappa Apex2'
_diffrn_measurement_method '\f & \w scans'
_diffrn_radiation_monochromator graphite
_diffrn_radiation_type 'Mo K\a'
_diffrn_radiation_wavelength 0.71073
_diffrn_reflns_av_R_equivalents 0.048
_diffrn_reflns_limit_h_max 24
_diffrn_reflns_limit_h_min -24
_diffrn_reflns_limit_k_max 26
_diffrn_reflns_limit_k_min -25
_diffrn_reflns_limit_l_max 25
_diffrn_reflns_limit_l_min -26
_diffrn_reflns_number 52407
_diffrn_reflns_theta_full 28.526
_diffrn_reflns_theta_max 29.108
_diffrn_reflns_theta_min 1.533
_diffrn_standards_number 0
_exptl_absorpt_coefficient_mu 0.789
_exptl_absorpt_correction_T_max 0.92
_exptl_absorpt_correction_T_min 0.90
_exptl_absorpt_correction_type multi-scan
_exptl_absorpt_process_details 'SADABS (Siemens, 1996)'
_exptl_crystal_colour red
_exptl_crystal_density_diffrn 1.657
_exptl_crystal_description prism
_exptl_crystal_F_000 3472
_exptl_crystal_size_max 0.442
_exptl_crystal_size_mid 0.132
_exptl_crystal_size_min 0.102
_refine_diff_density_max 1.52
_refine_diff_density_min -1.25
_refine_ls_extinction_method none
_refine_ls_goodness_of_fit_ref 0.9646
_refine_ls_hydrogen_treatment constr
_refine_ls_matrix_type full
_refine_ls_number_parameters 459
_refine_ls_number_reflns 9207
_refine_ls_number_restraints 0
_refine_ls_R_factor_all 0.0593
_refine_ls_R_factor_gt 0.0409
_refine_ls_shift/su_max 0.0019383
_refine_ls_shift/su_mean 0.0000324
_refine_ls_structure_factor_coef Fsqd
_refine_ls_weighting_details
;
 Method= Modified Sheldrick 
 w=1/[\s^2^(F^2^) + ( 0.05P)^2^ +32.01P] 
 ,where P=(max(Fo^2^,0) + 2Fc^2^)/3 
;
_refine_ls_weighting_scheme calc
_refine_ls_wR_factor_all 0.1113
_refine_ls_wR_factor_gt 0.0999
_refine_ls_wR_factor_ref 0.1113
_reflns_limit_h_max 24
_reflns_limit_h_min -24
_reflns_limit_k_max 26
_reflns_limit_k_min 0
_reflns_limit_l_max 26
_reflns_limit_l_min 0
_reflns_number_gt 6878
_reflns_number_total 9207
_reflns_threshold_expression I>2.0\s(I)
_oxford_diffrn_Wilson_B_factor 1.90
_oxford_diffrn_Wilson_scale 368.38
_oxford_refine_ls_r_factor_ref 0.0593
_oxford_refine_ls_scale 0.042656(4)
_oxford_reflns_number_all 9207
_oxford_reflns_threshold_expression_ref I>-10.0\s(I)
_oxford_structure_analysis_title 'bfpan_561_0m in C2/c'
_cod_data_source_file ic202581v_si_002_01.cif
_cod_data_source_block 1
_cod_original_sg_symbol_H-M 'C 1 2/c 1 '
_cod_original_formula_sum 'C38 H32 F6 N2 P4 Pd1'
_cod_database_code 4328793

loop_
_symmetry_equiv_pos_as_xyz
x,y,z
-x,-y,-z
x+1/2,y+1/2,z
-x+1/2,-y+1/2,-z
-x,y,-z+1/2
x,-y,z+1/2
-x+1/2,y+1/2,-z+1/2
x+1/2,-y+1/2,z+1/2

loop_
_atom_site_label
_atom_site_type_symbol
_atom_site_fract_x
_atom_site_fract_y
_atom_site_fract_z
_atom_site_U_iso_or_equiv
_atom_site_occupancy
_atom_site_adp_type
_atom_site_refinement_flags_posn
Pd1 Pd 0.550281(12) 0.213053(11) 0.304423(11) 0.0220 1.0000 Uani .
P2 P 0.35728(4) 0.29712(4) 0.18177(5) 0.0288 1.0000 Uani .
P3 P 0.39309(5) 0.38280(6) 0.57687(5) 0.0397 1.0000 Uani .
P4 P 0.53642(4) 0.12311(4) 0.38428(4) 0.0246 1.0000 Uani .
P101 P 0.41504(8) 0.21257(8) 0.29842(8) 0.0209(3) 0.5000 Uiso .
P102 P 0.43504(9) 0.23264(8) 0.32090(8) 0.0208(3) 0.5000 Uiso .
F1 F 0.46147(13) 0.36697(15) 0.62931(13) 0.0593 1.0000 Uani .
F2 F 0.43747(13) 0.34903(14) 0.51718(12) 0.0546 1.0000 Uani .
F3 F 0.35976(14) 0.30893(15) 0.59345(15) 0.0630 1.0000 Uani .
F4 F 0.32354(15) 0.39470(16) 0.52543(14) 0.0677 1.0000 Uani .
F5 F 0.34867(15) 0.41287(18) 0.63856(16) 0.0793 1.0000 Uani .
F6 F 0.42761(19) 0.45425(15) 0.5623(2) 0.0925 1.0000 Uani .
N1 N 0.37818(14) 0.17001(14) 0.35765(13) 0.0287 1.0000 Uani .
N2 N 0.37932(15) 0.29001(15) 0.33468(14) 0.0328 1.0000 Uani .
C1 C 0.52097(18) 0.15145(15) 0.47188(15) 0.0265 1.0000 Uani .
C2 C 0.56902(19) 0.19982(16) 0.50086(16) 0.0305 1.0000 Uani .
C3 C 0.5585(2) 0.22421(17) 0.56642(17) 0.0355 1.0000 Uani .
C4 C 0.4993(2) 0.20252(17) 0.60236(17) 0.0358 1.0000 Uani .
C5 C 0.4508(2) 0.15526(19) 0.57413(17) 0.0358 1.0000 Uani .
C6 C 0.4622(2) 0.12897(18) 0.50936(16) 0.0329 1.0000 Uani .
C7 C 0.61132(17) 0.06153(18) 0.39181(16) 0.0295 1.0000 Uani .
C8 C 0.63209(18) 0.0317(2) 0.45446(17) 0.0357 1.0000 Uani .
C9 C 0.69032(19) -0.0148(2) 0.45799(18) 0.0391 1.0000 Uani .
C10 C 0.7261(2) -0.0325(2) 0.39944(19) 0.0401 1.0000 Uani .
C11 C 0.7055(2) -0.0031(2) 0.33761(19) 0.0397 1.0000 Uani .
C12 C 0.64851(19) 0.04359(19) 0.33334(16) 0.0343 1.0000 Uani .
C13 C 0.45641(16) 0.06888(15) 0.36471(14) 0.0227 1.0000 Uani .
C14 C 0.46214(18) -0.00233(16) 0.36168(16) 0.0283 1.0000 Uani .
C15 C 0.3998(2) -0.04326(18) 0.35370(18) 0.0372 1.0000 Uani .
C16 C 0.3311(2) -0.0131(2) 0.34974(17) 0.0394 1.0000 Uani .
C17 C 0.32384(18) 0.0572(2) 0.34984(16) 0.0339 1.0000 Uani .
C18 C 0.38620(17) 0.09838(17) 0.35612(15) 0.0266 1.0000 Uani .
C19 C 0.31189(18) 0.20191(17) 0.38567(19) 0.0331 1.0000 Uani .
C20 C 0.3323(2) 0.27660(18) 0.39325(18) 0.0402 1.0000 Uani .
C21 C 0.38978(16) 0.35736(17) 0.30876(16) 0.0272 1.0000 Uani .
C22 C 0.40845(18) 0.4105(2) 0.35333(17) 0.0349 1.0000 Uani .
C23 C 0.41705(19) 0.47594(19) 0.32835(19) 0.0389 1.0000 Uani .
C24 C 0.40630(19) 0.48923(17) 0.25959(18) 0.0335 1.0000 Uani .
C25 C 0.38679(17) 0.43649(16) 0.21479(16) 0.0274 1.0000 Uani .
C26 C 0.37860(16) 0.36984(15) 0.23857(15) 0.0237 1.0000 Uani .
C27 C 0.26545(17) 0.27033(17) 0.20615(18) 0.0305 1.0000 Uani .
C28 C 0.21597(18) 0.31502(18) 0.23480(18) 0.0326 1.0000 Uani .
C29 C 0.1470(2) 0.2919(2) 0.25359(18) 0.0370 1.0000 Uani .
C30 C 0.1275(2) 0.2245(2) 0.24362(18) 0.0392 1.0000 Uani .
C31 C 0.1763(2) 0.17987(19) 0.21506(18) 0.0375 1.0000 Uani .
C32 C 0.24493(19) 0.20239(17) 0.19591(19) 0.0336 1.0000 Uani .
C33 C 0.34388(18) 0.33401(18) 0.09723(17) 0.0321 1.0000 Uani .
C34 C 0.4042(2) 0.3633(2) 0.06615(19) 0.0408 1.0000 Uani .
C35 C 0.3973(2) 0.3909(2) 0.0012(2) 0.0436 1.0000 Uani .
C36 C 0.3306(2) 0.3867(2) -0.0346(2) 0.0466 1.0000 Uani .
C37 C 0.2718(2) 0.3550(2) -0.0057(2) 0.0502 1.0000 Uani .
C38 C 0.27692(19) 0.3297(2) 0.06060(19) 0.0396 1.0000 Uani .
H21 H 0.6077 0.2156 0.4763 0.0367 1.0000 Uiso R
H31 H 0.5917 0.2546 0.5858 0.0434 1.0000 Uiso R
H41 H 0.4920 0.2196 0.6447 0.0433 1.0000 Uiso R
H51 H 0.4105 0.1412 0.5981 0.0431 1.0000 Uiso R
H61 H 0.4304 0.0953 0.4912 0.0377 1.0000 Uiso R
H81 H 0.6066 0.0431 0.4937 0.0425 1.0000 Uiso R
H91 H 0.7047 -0.0342 0.4996 0.0470 1.0000 Uiso R
H101 H 0.7636 -0.0634 0.4012 0.0481 1.0000 Uiso R
H111 H 0.7298 -0.0137 0.2999 0.0481 1.0000 Uiso R
H121 H 0.6340 0.0632 0.2915 0.0413 1.0000 Uiso R
H141 H 0.5078 -0.0236 0.3660 0.0339 1.0000 Uiso R
H151 H 0.4045 -0.0907 0.3508 0.0452 1.0000 Uiso R
H161 H 0.2891 -0.0403 0.3468 0.0469 1.0000 Uiso R
H171 H 0.2783 0.0769 0.3460 0.0405 1.0000 Uiso R
H191 H 0.3014 0.1828 0.4300 0.0399 1.0000 Uiso R
H192 H 0.2687 0.1976 0.3547 0.0399 1.0000 Uiso R
H201 H 0.3605 0.2845 0.4366 0.0483 1.0000 Uiso R
H202 H 0.2880 0.3054 0.3906 0.0484 1.0000 Uiso R
H221 H 0.4156 0.4014 0.3996 0.0417 1.0000 Uiso R
H231 H 0.4306 0.5111 0.3581 0.0470 1.0000 Uiso R
H241 H 0.4113 0.5336 0.2436 0.0397 1.0000 Uiso R
H251 H 0.3797 0.4466 0.1688 0.0335 1.0000 Uiso R
H281 H 0.2288 0.3606 0.2416 0.0390 1.0000 Uiso R
H291 H 0.1141 0.3222 0.2727 0.0438 1.0000 Uiso R
H301 H 0.0822 0.2088 0.2563 0.0472 1.0000 Uiso R
H311 H 0.1632 0.1352 0.2092 0.0449 1.0000 Uiso R
H321 H 0.2780 0.1731 0.1756 0.0402 1.0000 Uiso R
H341 H 0.4499 0.3630 0.0898 0.0489 1.0000 Uiso R
H351 H 0.4377 0.4123 -0.0185 0.0521 1.0000 Uiso R
H361 H 0.3253 0.4061 -0.0782 0.0561 1.0000 Uiso R
H371 H 0.2271 0.3506 -0.0312 0.0602 1.0000 Uiso R
H381 H 0.2375 0.3102 0.0807 0.0467 1.0000 Uiso R

loop_
_atom_site_aniso_label
_atom_site_aniso_U_11
_atom_site_aniso_U_22
_atom_site_aniso_U_33
_atom_site_aniso_U_23
_atom_site_aniso_U_13
_atom_site_aniso_U_12
Pd1 0.02300(11) 0.01996(11) 0.02336(11) 0.00071(9) 0.00568(8) -0.00027(8)
P2 0.0216(4) 0.0247(4) 0.0398(5) -0.0105(3) -0.0034(3) 0.0024(3)
P3 0.0337(5) 0.0489(6) 0.0369(5) -0.0061(4) 0.0055(4) -0.0001(4)
P4 0.0314(4) 0.0265(4) 0.0158(3) 0.0024(3) -0.0012(3) -0.0092(3)
F1 0.0451(13) 0.0834(19) 0.0489(14) -0.0067(13) -0.0057(11) -0.0022(13)
F2 0.0461(13) 0.0757(17) 0.0423(13) -0.0067(12) 0.0054(10) 0.0097(12)
F3 0.0479(14) 0.0673(17) 0.0741(18) 0.0128(14) 0.0073(13) -0.0081(13)
F4 0.0545(15) 0.093(2) 0.0547(15) 0.0089(15) -0.0076(12) 0.0299(15)
F5 0.0503(15) 0.116(3) 0.0726(19) -0.0433(18) 0.0118(14) 0.0075(16)
F6 0.083(2) 0.0421(15) 0.154(3) 0.0163(19) 0.027(2) 0.0007(15)
N1 0.0268(13) 0.0348(14) 0.0249(13) 0.0045(11) 0.0050(10) 0.0072(11)
N2 0.0274(13) 0.0412(16) 0.0302(14) 0.0135(12) 0.0056(11) 0.0042(12)
C1 0.0379(17) 0.0241(14) 0.0173(13) 0.0023(11) -0.0010(12) -0.0066(12)
C2 0.0387(17) 0.0293(16) 0.0233(15) 0.0029(12) -0.0011(13) -0.0089(13)
C3 0.051(2) 0.0264(16) 0.0280(16) -0.0029(13) -0.0072(15) -0.0079(14)
C4 0.056(2) 0.0302(17) 0.0210(15) -0.0045(12) 0.0017(14) 0.0046(15)
C5 0.0421(19) 0.0417(19) 0.0240(15) -0.0002(14) 0.0070(14) -0.0022(15)
C6 0.0421(18) 0.0339(17) 0.0225(15) 0.0006(13) -0.0004(13) -0.0097(14)
C7 0.0245(15) 0.0403(18) 0.0237(15) 0.0013(13) -0.0003(12) -0.0068(13)
C8 0.0290(16) 0.055(2) 0.0230(15) 0.0049(15) 0.0028(12) -0.0025(15)
C9 0.0281(16) 0.059(2) 0.0296(17) 0.0089(16) -0.0011(13) 0.0031(16)
C10 0.0317(17) 0.048(2) 0.041(2) -0.0018(17) 0.0012(15) 0.0028(16)
C11 0.0367(18) 0.050(2) 0.0328(18) -0.0067(16) 0.0103(15) -0.0036(16)
C12 0.0392(18) 0.0430(19) 0.0209(14) -0.0020(14) 0.0026(13) -0.0064(15)
C13 0.0266(14) 0.0245(14) 0.0169(12) 0.0008(11) 0.0005(11) -0.0027(11)
C14 0.0337(16) 0.0233(14) 0.0276(15) 0.0012(12) -0.0038(13) -0.0032(12)
C15 0.049(2) 0.0282(16) 0.0345(18) -0.0006(14) 0.0002(15) -0.0131(15)
C16 0.042(2) 0.050(2) 0.0265(16) -0.0031(15) 0.0021(14) -0.0228(17)
C17 0.0262(15) 0.053(2) 0.0225(15) 0.0003(14) 0.0014(12) -0.0003(15)
C18 0.0293(15) 0.0348(16) 0.0159(13) -0.0012(12) 0.0027(11) 0.0008(13)
C19 0.0292(16) 0.0336(17) 0.0374(18) -0.0002(14) 0.0137(14) 0.0034(13)
C20 0.061(2) 0.0365(19) 0.0242(16) -0.0012(14) 0.0170(16) -0.0042(17)
C21 0.0201(13) 0.0334(16) 0.0281(15) 0.0052(13) 0.0008(11) 0.0020(12)
C22 0.0289(16) 0.054(2) 0.0221(15) -0.0054(15) 0.0013(12) 0.0010(15)
C23 0.0339(18) 0.0424(19) 0.0409(19) -0.0195(16) 0.0095(15) -0.0057(15)
C24 0.0355(17) 0.0233(15) 0.0423(19) -0.0058(13) 0.0106(15) 0.0001(13)
C25 0.0311(16) 0.0252(14) 0.0260(15) 0.0014(12) 0.0009(12) 0.0026(12)
C26 0.0226(13) 0.0235(14) 0.0247(14) -0.0017(11) -0.0014(11) 0.0013(11)
C27 0.0234(14) 0.0302(16) 0.0375(17) -0.0019(13) -0.0054(13) 0.0011(12)
C28 0.0306(16) 0.0318(16) 0.0350(17) 0.0000(14) -0.0033(13) 0.0042(13)
C29 0.0334(17) 0.048(2) 0.0294(16) 0.0018(15) 0.0028(13) 0.0079(15)
C30 0.0323(17) 0.055(2) 0.0302(17) 0.0097(16) 0.0039(14) -0.0067(16)
C31 0.0392(19) 0.0363(18) 0.0368(19) 0.0048(15) -0.0005(15) -0.0089(15)
C32 0.0312(16) 0.0292(16) 0.0402(19) -0.0047(14) -0.0020(14) 0.0000(13)
C33 0.0280(15) 0.0375(17) 0.0308(16) -0.0145(14) 0.0005(13) 0.0026(13)
C34 0.0309(17) 0.055(2) 0.0364(19) -0.0123(17) -0.0015(14) -0.0031(16)
C35 0.041(2) 0.052(2) 0.038(2) -0.0094(17) 0.0066(16) -0.0022(17)
C36 0.048(2) 0.055(2) 0.037(2) -0.0040(18) 0.0005(17) 0.0058(19)
C37 0.0347(19) 0.069(3) 0.046(2) -0.004(2) -0.0103(17) 0.0059(19)
C38 0.0255(16) 0.054(2) 0.0390(19) -0.0059(17) -0.0022(14) 0.0032(15)

loop_
_atom_type_symbol
_atom_type_scat_dispersion_real
_atom_type_scat_dispersion_imag
_atom_type_scat_Cromer_Mann_a1
_atom_type_scat_Cromer_Mann_b1
_atom_type_scat_Cromer_Mann_a2
_atom_type_scat_Cromer_Mann_b2
_atom_type_scat_Cromer_Mann_a3
_atom_type_scat_Cromer_Mann_b3
_atom_type_scat_Cromer_Mann_a4
_atom_type_scat_Cromer_Mann_b4
_atom_type_scat_Cromer_Mann_c
_atom_type_scat_source
C 0.0033 0.0016 2.3100 20.8439 1.0200 10.2075 1.5886 0.5687 0.8650 51.6512 0.2156 'International Tables Vol C 4.2.6.8 and 6.1.1.4'
H 0.0000 0.0000 0.4930 10.5109 0.3229 26.1257 0.1402 3.1424 0.0408 57.7998 0.0030 'International Tables Vol C 4.2.6.8 and 6.1.1.4'
N 0.0061 0.0033 12.2126 0.0057 3.1322 9.8933 2.0125 28.9975 1.1663 0.5826 -11.5290 'International Tables Vol C 4.2.6.8 and 6.1.1.4'
F 0.0171 0.0103 3.5392 10.2825 2.6412 4.2944 1.5170 0.2615 1.0243 26.1476 0.2776 'International Tables Vol C 4.2.6.8 and 6.1.1.4'
P 0.1023 0.0942 6.4345 1.9067 4.1791 27.1570 1.7800 0.5260 1.4908 68.1645 1.1149 'International Tables Vol C 4.2.6.8 and 6.1.1.4'
Pd -0.9988 1.0072 19.3319 0.6987 15.5017 7.9893 5.2954 25.2052 0.6058 76.8986 5.2659 'International Tables Vol C 4.2.6.8 and 6.1.1.4'

loop_
_geom_angle_atom_site_label_1
_geom_angle_site_symmetry_1
_geom_angle_atom_site_label_2
_geom_angle_atom_site_label_3
_geom_angle_site_symmetry_3
_geom_angle
_geom_angle_publ_flag
P102 5_655 Pd1 P2 5_655 84.54(4) yes
P102 5_655 Pd1 Pd1 5_655 48.35(4) yes
P2 5_655 Pd1 Pd1 5_655 122.60(2) yes
P102 5_655 Pd1 P101 5_655 14.24(5) yes
P2 5_655 Pd1 P101 5_655 82.94(5) yes
Pd1 5_655 Pd1 P101 5_655 58.77(4) yes
P102 5_655 Pd1 P4 . 140.84(4) yes
P2 5_655 Pd1 P4 . 122.24(3) yes
Pd1 5_655 Pd1 P4 . 115.16(2) yes
P101 5_655 Pd1 P4 . 131.36(5) yes
P102 5_655 Pd1 P101 . 95.48(5) yes
P2 5_655 Pd1 P101 . 135.70(4) yes
Pd1 5_655 Pd1 P101 . 47.77(4) yes
P101 5_655 Pd1 P101 . 106.54(5) yes
P4 . Pd1 P101 . 84.19(4) yes
P102 5_655 Pd1 P102 . 104.85(5) yes
P2 5_655 Pd1 P102 . 123.31(5) yes
Pd1 5_655 Pd1 P102 . 59.73(4) yes
P101 5_655 Pd1 P102 . 117.53(5) yes
P4 . Pd1 P102 . 84.66(4) yes
Pd1 5_655 P2 C26 . 109.63(10) yes
Pd1 5_655 P2 C27 . 115.10(11) yes
C26 . P2 C27 . 103.83(14) yes
Pd1 5_655 P2 C33 . 116.97(11) yes
C26 . P2 C33 . 105.19(14) yes
C27 . P2 C33 . 104.91(15) yes
F1 . P3 F2 . 89.23(14) yes
F1 . P3 F3 . 89.27(15) yes
F2 . P3 F3 . 88.86(15) yes
F1 . P3 F4 . 177.09(17) yes
F2 . P3 F4 . 90.57(14) yes
F3 . P3 F4 . 87.83(16) yes
F1 . P3 F5 . 89.42(15) yes
F2 . P3 F5 . 177.04(19) yes
F3 . P3 F5 . 88.49(18) yes
F4 . P3 F5 . 90.64(16) yes
F1 . P3 F6 . 88.95(19) yes
F2 . P3 F6 . 91.12(18) yes
F3 . P3 F6 . 178.21(19) yes
F4 . P3 F6 . 93.96(19) yes
F5 . P3 F6 . 91.5(2) yes
Pd1 . P4 C1 . 114.51(10) yes
Pd1 . P4 C7 . 116.55(10) yes
C1 . P4 C7 . 105.31(15) yes
Pd1 . P4 C13 . 113.24(10) yes
C1 . P4 C13 . 102.90(14) yes
C7 . P4 C13 . 102.77(14) yes
Pd1 . P101 Pd1 5_655 73.45(5) yes
Pd1 . P101 N1 . 114.44(12) yes
Pd1 5_655 P101 N1 . 146.66(14) yes
Pd1 . P101 N2 . 110.62(12) yes
Pd1 5_655 P101 N2 . 119.40(11) yes
N1 . P101 N2 . 89.19(14) yes
Pd1 5_655 P102 Pd1 . 71.92(4) yes
Pd1 5_655 P102 N1 . 112.06(12) yes
Pd1 . P102 N1 . 121.35(11) yes
Pd1 5_655 P102 N2 . 112.09(13) yes
Pd1 . P102 N2 . 143.14(14) yes
N1 . P102 N2 . 92.01(15) yes
P102 . N1 C18 . 128.0(2) yes
P101 . N1 C18 . 117.2(2) yes
P102 . N1 C19 . 110.7(2) yes
P101 . N1 C19 . 114.7(2) yes
C18 . N1 C19 . 120.9(3) yes
P101 . N2 C20 . 112.5(2) yes
P102 . N2 C20 . 114.1(2) yes
P101 . N2 C21 . 125.5(2) yes
P102 . N2 C21 . 120.8(2) yes
C20 . N2 C21 . 121.9(3) yes
P4 . C1 C2 . 118.1(2) yes
P4 . C1 C6 . 123.0(2) yes
C2 . C1 C6 . 118.9(3) yes
C1 . C2 C3 . 120.2(3) yes
C1 . C2 H21 . 119.7 no
C3 . C2 H21 . 120.0 no
C2 . C3 C4 . 120.2(3) yes
C2 . C3 H31 . 119.5 no
C4 . C3 H31 . 120.3 no
C3 . C4 C5 . 120.3(3) yes
C3 . C4 H41 . 119.8 no
C5 . C4 H41 . 120.0 no
C4 . C5 C6 . 119.9(3) yes
C4 . C5 H51 . 120.2 no
C6 . C5 H51 . 119.9 no
C5 . C6 C1 . 120.5(3) yes
C5 . C6 H61 . 119.7 no
C1 . C6 H61 . 119.9 no
P4 . C7 C8 . 121.7(3) yes
P4 . C7 C12 . 118.9(3) yes
C8 . C7 C12 . 119.4(3) yes
C7 . C8 C9 . 119.8(3) yes
C7 . C8 H81 . 119.5 no
C9 . C8 H81 . 120.7 no
C8 . C9 C10 . 120.1(3) yes
C8 . C9 H91 . 120.0 no
C10 . C9 H91 . 119.9 no
C9 . C10 C11 . 120.1(4) yes
C9 . C10 H101 . 120.6 no
C11 . C10 H101 . 119.3 no
C10 . C11 C12 . 120.6(3) yes
C10 . C11 H111 . 119.9 no
C12 . C11 H111 . 119.5 no
C7 . C12 C11 . 120.1(3) yes
C7 . C12 H121 . 119.0 no
C11 . C12 H121 . 120.8 no
P4 . C13 C14 . 121.7(2) yes
P4 . C13 C18 . 120.0(2) yes
C14 . C13 C18 . 118.2(3) yes
C13 . C14 C15 . 121.0(3) yes
C13 . C14 H141 . 120.6 no
C15 . C14 H141 . 118.3 no
C14 . C15 C16 . 119.5(3) yes
C14 . C15 H151 . 120.1 no
C16 . C15 H151 . 120.4 no
C15 . C16 C17 . 120.7(3) yes
C15 . C16 H161 . 119.9 no
C17 . C16 H161 . 119.4 no
C16 . C17 C18 . 119.9(3) yes
C16 . C17 H171 . 120.4 no
C18 . C17 H171 . 119.7 no
N1 . C18 C13 . 120.0(3) yes
N1 . C18 C17 . 119.5(3) yes
C13 . C18 C17 . 120.4(3) yes
N1 . C19 C20 . 104.0(3) yes
N1 . C19 H191 . 110.9 no
C20 . C19 H191 . 109.9 no
N1 . C19 H192 . 112.5 no
C20 . C19 H192 . 109.5 no
H191 . C19 H192 . 109.9 no
C19 . C20 N2 . 104.0(3) yes
C19 . C20 H201 . 110.7 no
N2 . C20 H201 . 110.0 no
C19 . C20 H202 . 110.5 no
N2 . C20 H202 . 110.8 no
H201 . C20 H202 . 110.7 no
N2 . C21 C22 . 120.0(3) yes
N2 . C21 C26 . 119.5(3) yes
C22 . C21 C26 . 120.5(3) yes
C21 . C22 C23 . 120.0(3) yes
C21 . C22 H221 . 119.4 no
C23 . C22 H221 . 120.6 no
C22 . C23 C24 . 120.4(3) yes
C22 . C23 H231 . 119.7 no
C24 . C23 H231 . 119.9 no
C23 . C24 C25 . 120.0(3) yes
C23 . C24 H241 . 119.6 no
C25 . C24 H241 . 120.5 no
C24 . C25 C26 . 120.7(3) yes
C24 . C25 H251 . 118.6 no
C26 . C25 H251 . 120.7 no
P2 . C26 C21 . 118.5(2) yes
P2 . C26 C25 . 123.0(2) yes
C21 . C26 C25 . 118.4(3) yes
P2 . C27 C28 . 122.4(3) yes
P2 . C27 C32 . 118.6(3) yes
C28 . C27 C32 . 119.0(3) yes
C27 . C28 C29 . 120.4(3) yes
C27 . C28 H281 . 119.9 no
C29 . C28 H281 . 119.8 no
C28 . C29 C30 . 120.1(3) yes
C28 . C29 H291 . 119.8 no
C30 . C29 H291 . 120.1 no
C29 . C30 C31 . 119.9(3) yes
C29 . C30 H301 . 120.5 no
C31 . C30 H301 . 119.6 no
C30 . C31 C32 . 120.5(3) yes
C30 . C31 H311 . 119.4 no
C32 . C31 H311 . 120.1 no
C27 . C32 C31 . 120.2(3) yes
C27 . C32 H321 . 118.4 no
C31 . C32 H321 . 121.4 no
P2 . C33 C34 . 118.5(3) yes
P2 . C33 C38 . 122.1(3) yes
C34 . C33 C38 . 119.2(3) yes
C33 . C34 C35 . 120.8(3) yes
C33 . C34 H341 . 118.7 no
C35 . C34 H341 . 120.4 no
C34 . C35 C36 . 119.5(4) yes
C34 . C35 H351 . 120.2 no
C36 . C35 H351 . 120.3 no
C35 . C36 C37 . 120.0(4) yes
C35 . C36 H361 . 119.9 no
C37 . C36 H361 . 120.1 no
C36 . C37 C38 . 121.2(4) yes
C36 . C37 H371 . 119.5 no
C38 . C37 H371 . 119.3 no
C33 . C38 C37 . 119.1(4) yes
C33 . C38 H381 . 119.4 no
C37 . C38 H381 . 121.6 no

loop_
_geom_bond_atom_site_label_1
_geom_bond_atom_site_label_2
_geom_bond_site_symmetry_2
_geom_bond_distance
_geom_bond_publ_flag
Pd1 P102 5_655 2.4982(16) yes
Pd1 P2 5_655 2.3546(8) yes
Pd1 Pd1 5_655 2.7500(5) yes
Pd1 P101 5_655 2.1242(15) yes
Pd1 P4 . 2.3659(8) yes
Pd1 P101 . 2.4531(15) yes
Pd1 P102 . 2.1616(15) yes
P2 C26 . 1.833(3) yes
P2 C27 . 1.826(3) yes
P2 C33 . 1.808(4) yes
P3 F1 . 1.610(3) yes
P3 F2 . 1.583(2) yes
P3 F3 . 1.600(3) yes
P3 F4 . 1.601(3) yes
P3 F5 . 1.585(3) yes
P3 F6 . 1.559(3) yes
P4 C1 . 1.827(3) yes
P4 C7 . 1.816(3) yes
P4 C13 . 1.826(3) yes
P101 N1 . 1.590(3) yes
P101 N2 . 1.799(3) yes
P102 N1 . 1.768(3) yes
P102 N2 . 1.539(3) yes
N1 C18 . 1.405(4) yes
N1 C19 . 1.477(4) yes
N2 C20 . 1.474(4) yes
N2 C21 . 1.423(4) yes
C1 C2 . 1.391(4) yes
C1 C6 . 1.386(4) yes
C2 C3 . 1.384(5) yes
C2 H21 . 0.917 no
C3 C4 . 1.371(5) yes
C3 H31 . 0.917 no
C4 C5 . 1.376(5) yes
C4 H41 . 0.906 no
C5 C6 . 1.386(4) yes
C5 H51 . 0.923 no
C6 H61 . 0.936 no
C7 C8 . 1.393(4) yes
C7 C12 . 1.391(4) yes
C8 C9 . 1.393(5) yes
C8 H81 . 0.936 no
C9 C10 . 1.378(5) yes
C9 H91 . 0.924 no
C10 C11 . 1.375(5) yes
C10 H101 . 0.909 no
C11 C12 . 1.379(5) yes
C11 H111 . 0.896 no
C12 H121 . 0.932 no
C13 C14 . 1.394(4) yes
C13 C18 . 1.403(4) yes
C14 C15 . 1.390(5) yes
C14 H141 . 0.928 no
C15 C16 . 1.378(5) yes
C15 H151 . 0.931 no
C16 C17 . 1.378(5) yes
C16 H161 . 0.928 no
C17 C18 . 1.390(5) yes
C17 H171 . 0.912 no
C19 C20 . 1.509(5) yes
C19 H191 . 0.966 no
C19 H192 . 0.976 no
C20 H201 . 0.985 no
C20 H202 . 0.980 no
C21 C22 . 1.388(5) yes
C21 C26 . 1.399(4) yes
C22 C23 . 1.377(5) yes
C22 H221 . 0.925 no
C23 C24 . 1.373(5) yes
C23 H231 . 0.926 no
C24 C25 . 1.388(4) yes
C24 H241 . 0.926 no
C25 C26 . 1.390(4) yes
C25 H251 . 0.923 no
C27 C28 . 1.384(5) yes
C27 C32 . 1.389(4) yes
C28 C29 . 1.392(5) yes
C28 H281 . 0.928 no
C29 C30 . 1.374(5) yes
C29 H291 . 0.927 no
C30 C31 . 1.373(5) yes
C30 H301 . 0.919 no
C31 C32 . 1.385(5) yes
C31 H311 . 0.910 no
C32 H321 . 0.928 no
C33 C34 . 1.393(5) yes
C33 C38 . 1.390(5) yes
C34 C35 . 1.379(6) yes
C34 H341 . 0.934 no
C35 C36 . 1.377(6) yes
C35 H351 . 0.938 no
C36 C37 . 1.372(6) yes
C36 H361 . 0.933 no
C37 C38 . 1.384(6) yes
C37 H371 . 0.942 no
C38 H381 . 0.911 no
